data_4323924
loop_
_publ_author_name
'Michael P. Doyle'
'Qi-Lin Zhou'
'Conrad E. Raab'
'Gregory H. P. Roos'
'Stanley H. Simonsen'
'Vincent Lynch'

_publ_section_title
;
 Synthesis and Structures of (2,2-cis)-Dirhodium(II) Tetrakis[methyl
 1-acyl-2-oxoimidazolidine-4(S)-carboxylates]. Chiral Catalysts for Highly
 Stereoselective Metal Carbene Transformations
;
_journal_name_full 'Inorganic Chemistry'
_journal_page_first 6064
_journal_page_last 6073
_journal_paper_doi 10.1021/ic960249a
_journal_volume 35
_journal_year 1996
_chemical_formula_sum 'C54 H53 N11 O16 Rh2'
_chemical_formula_weight 1317.89
_chemical_name_systematic
; 
 ? 
;
_space_group_IT_number 92
_symmetry_cell_setting tetragonal
_symmetry_space_group_name_Hall 'P 4abw 2nw'
_symmetry_space_group_name_H-M 'P 41 21 2'
_atom_sites_solution_hydrogens geom
_atom_sites_solution_primary direct
_atom_sites_solution_secondary difmap
_audit_creation_method SHELXL
_cell_angle_alpha 90.00
_cell_angle_beta 90.00
_cell_angle_gamma 90.00
_cell_formula_units_Z 4
_cell_length_a 18.3520(10)
_cell_length_b 18.3520(10)
_cell_length_c 17.0670(10)
_cell_measurement_temperature 173(2)
_cell_volume 5748.1(6)
_computing_structure_refinement 'SHELXL-93 (Sheldrick, 1993)'
_computing_structure_solution 'SHELXS-86 (Sheldrick, 1990)'
_diffrn_ambient_temperature 173(2)
_diffrn_radiation_monochromator graphite
_diffrn_radiation_source 'fine-focus sealed tube'
_diffrn_radiation_type MoK\a
_diffrn_radiation_wavelength 0.71073
_diffrn_reflns_av_R_equivalents 0.0369
_diffrn_reflns_av_sigmaI/netI 0.0468
_diffrn_reflns_limit_h_max 27
_diffrn_reflns_limit_h_min -27
_diffrn_reflns_limit_k_max 19
_diffrn_reflns_limit_k_min -19
_diffrn_reflns_limit_l_max 25
_diffrn_reflns_limit_l_min 0
_diffrn_reflns_number 11602
_diffrn_reflns_theta_max 32.50
_diffrn_reflns_theta_min 2.22
_exptl_absorpt_coefficient_mu 0.652
_exptl_absorpt_correction_T_max 0.9525
_exptl_absorpt_correction_T_min 0.5728
_exptl_crystal_density_diffrn 1.523
_exptl_crystal_F_000 2688
_refine_diff_density_max 0.742
_refine_diff_density_min -0.436
_refine_diff_density_rms 0.081
_refine_ls_abs_structure_details 'Flack H D (1983), Acta Cryst. A39, 876-881'
_refine_ls_abs_structure_Flack -0.06(4)
_refine_ls_extinction_coef 0.00171(14)
_refine_ls_extinction_expression Fc^*^=kFc[1+0.001xFc^2^\l^3^/sin(2\q)]^-1/4^
_refine_ls_extinction_method SHELXL
_refine_ls_goodness_of_fit_all 1.022
_refine_ls_goodness_of_fit_obs 1.050
_refine_ls_matrix_type full
_refine_ls_number_parameters 377
_refine_ls_number_reflns 5811
_refine_ls_number_restraints 3
_refine_ls_restrained_S_all 1.022
_refine_ls_restrained_S_obs 1.049
_refine_ls_R_factor_all 0.0567
_refine_ls_R_factor_obs 0.0373
_refine_ls_shift/esd_max 0.002
_refine_ls_shift/esd_mean 0.000
_refine_ls_structure_factor_coef Fsqd
_refine_ls_weighting_details 'w=1/[\s^2^(Fo^2^)+(0.0394P)^2^+2.5590P] where P=(Fo^2^+2Fc^2^)/3'
_refine_ls_weighting_scheme calc
_refine_ls_wR_factor_all 0.0902
_refine_ls_wR_factor_obs 0.0820
_reflns_number_observed 4627
_reflns_number_total 5811
_reflns_observed_criterion >2sigma(I)
_cod_data_source_file ic960249a_3.cif
_cod_data_source_block 10
_cod_depositor_comments
;
The following automatic conversions were performed:

'_refine_ls_weighting_scheme' value 'calc
w=1/[\s^2^(Fo^2^)+(0.0394P)^2^+2.5590P] where P=(Fo^2^+2Fc^2^)/3' was
changed to 'calc'. New tag '_refine_ls_weighting_details' was
created. The value of the new tag was set to
'w=1/[\s^2^(Fo^2^)+(0.0394P)^2^+2.5590P] where P=(Fo^2^+2Fc^2^)/3'.

Automatic conversion script
Id: cif_fix_values 3143 2015-03-26 13:38:13Z robertas 
;
_cod_database_code 4323924

loop_
_symmetry_equiv_pos_as_xyz
'x, y, z'
'-x, -y, z+1/2'
'-y+1/2, x+1/2, z+1/4'
'y+1/2, -x+1/2, z+3/4'
'-x+1/2, y+1/2, -z+1/4'
'x+1/2, -y+1/2, -z+3/4'
'y, x, -z'
'-y, -x, -z+1/2'

loop_
_atom_site_aniso_label
_atom_site_aniso_U_11
_atom_site_aniso_U_22
_atom_site_aniso_U_33
_atom_site_aniso_U_23
_atom_site_aniso_U_13
_atom_site_aniso_U_12
Rh1 0.01652(12) 0.01730(12) 0.01719(10) -0.00174(10) 0.00081(9) 0.00033(9)
N1A 0.025(2) 0.0169(12) 0.0210(14) -0.0020(11) -0.0023(13) 0.0013(11)
C2A 0.0226(15) 0.0174(13) 0.0236(15) -0.0022(13) 0.001(2) 0.0019(12)
N3A 0.035(2) 0.0183(13) 0.025(2) -0.0016(12) 0.0002(13) 0.0023(11)
C4A 0.035(2) 0.021(2) 0.028(2) -0.0054(13) 0.002(2) -0.001(2)
C5A 0.026(2) 0.026(2) 0.023(2) -0.0037(15) 0.0001(14) -0.0015(13)
C6A 0.035(2) 0.026(2) 0.030(2) -0.007(2) -0.006(2) -0.001(2)
O7A 0.034(2) 0.053(2) 0.047(2) 0.006(2) -0.005(2) -0.0103(15)
O8A 0.039(2) 0.036(2) 0.046(2) 0.0056(15) -0.016(2) -0.0032(12)
C9A 0.045(3) 0.055(3) 0.077(5) 0.006(3) -0.023(3) 0.008(2)
C10A 0.026(2) 0.019(2) 0.035(2) 0.0040(15) 0.004(2) 0.0017(13)
O11A 0.057(2) 0.0175(12) 0.047(2) -0.0035(14) -0.002(2) 0.0052(13)
C12A 0.033(2) 0.024(2) 0.038(2) 0.002(2) -0.006(2) 0.0069(15)
C13A 0.047(3) 0.031(2) 0.041(3) 0.004(2) -0.004(2) 0.006(2)
C14A 0.083(4) 0.055(3) 0.040(3) 0.012(3) -0.016(3) 0.019(3)
C15A 0.116(6) 0.067(4) 0.057(4) -0.006(3) -0.051(4) 0.022(4)
C16A 0.089(5) 0.050(3) 0.089(5) 0.007(3) -0.060(4) -0.002(3)
C17A 0.046(3) 0.034(2) 0.061(3) 0.007(2) -0.025(3) 0.000(2)
O18A 0.0334(15) 0.0186(11) 0.0221(12) 0.0002(10) -0.0053(12) 0.0036(10)
N1B 0.0182(12) 0.0269(15) 0.0231(15) -0.006(2) 0.0033(11) 0.0000(12)
C2B 0.0172(13) 0.027(2) 0.026(2) -0.005(2) 0.0031(13) 0.0005(13)
N3B 0.0169(12) 0.042(2) 0.030(2) -0.008(2) 0.0036(12) -0.0049(13)
C4B 0.021(2) 0.043(2) 0.031(2) -0.006(2) 0.0061(14) -0.004(2)
C5B 0.021(2) 0.037(2) 0.027(2) -0.0087(15) 0.0078(14) 0.0002(13)
C6B 0.033(2) 0.038(2) 0.034(2) -0.012(2) 0.014(2) -0.006(2)
O7B 0.049(2) 0.035(2) 0.050(2) 0.0013(15) 0.004(2) 0.0071(14)
O8B 0.075(3) 0.040(2) 0.040(2) -0.0079(15) 0.024(2) -0.010(2)
C9B 0.119(6) 0.033(2) 0.069(4) -0.018(3) 0.048(5) 0.003(3)
C10B 0.020(2) 0.035(2) 0.044(3) -0.012(2) -0.001(2) 0.0009(15)
O11B 0.028(2) 0.067(2) 0.054(2) 0.017(2) 0.000(2) 0.008(2)
C12B 0.016(2) 0.073(3) 0.040(2) -0.029(2) 0.000(2) -0.003(2)
C13B 0.028(2) 0.084(4) 0.056(3) -0.021(4) 0.002(3) -0.022(2)
C14B 0.038(3) 0.133(7) 0.072(5) -0.017(5) 0.007(3) -0.040(4)
C15B 0.025(3) 0.181(9) 0.064(4) -0.053(5) 0.012(3) -0.030(4)
C16B 0.026(2) 0.160(8) 0.058(4) -0.068(5) -0.013(3) 0.027(3)
C17B 0.028(2) 0.083(4) 0.046(3) -0.042(3) -0.012(2) 0.017(2)
O18B 0.0183(11) 0.0348(14) 0.0238(13) -0.0061(14) 0.0002(10) 0.0012(11)
N1C 0.030(2) 0.033(2) 0.0260(14) -0.0014(14) -0.0006(12) -0.0050(13)
C2C 0.055(3) 0.046(3) 0.038(3) -0.002(2) -0.009(2) -0.009(2)
C3C 0.140(8) 0.080(5) 0.058(4) 0.025(4) -0.055(5) -0.026(5)
N1D 0.108(18) 0.282(36) 0.508(67) -0.248(52) 0.110(33) -0.063(22)
C2D 0.080(18) 0.102(21) 0.194(56) -0.060(28) 0.010(20) -0.007(17)
C3D 0.130(28) 0.175(33) 0.227(23) 0.147(27) -0.059(30) -0.052(26)

loop_
_atom_site_label
_atom_site_type_symbol
_atom_site_fract_x
_atom_site_fract_y
_atom_site_fract_z
_atom_site_U_iso_or_equiv
_atom_site_thermal_displace_type
_atom_site_occupancy
_atom_site_calc_flag
_atom_site_refinement_flags
_atom_site_disorder_group
Rh1 Rh 0.416703(13) 0.412682(13) 0.572020(13) 0.01700(6) Uani 1 d . .
N1A N 0.4063(2) 0.3079(2) 0.4339(2) 0.0210(6) Uani 1 d . .
C2A C 0.4203(2) 0.2731(2) 0.4996(2) 0.0212(6) Uani 1 d . .
N3A N 0.4303(2) 0.1977(2) 0.4866(2) 0.0261(7) Uani 1 d . .
C4A C 0.4165(3) 0.1814(2) 0.4033(2) 0.0282(7) Uani 1 d . .
H4AA H 0.3778(3) 0.1466(2) 0.3977(2) 0.034 Uiso 1 d R .
H4AB H 0.4595(3) 0.1628(2) 0.3783(2) 0.034 Uiso 1 d R .
C5A C 0.3946(2) 0.2565(2) 0.3692(2) 0.0248(7) Uani 1 d . .
H5AA H 0.4238(2) 0.2692(2) 0.3246(2) 0.030 Uiso 1 d R .
C6A C 0.3134(2) 0.2589(2) 0.3491(2) 0.0304(9) Uani 1 d . .
O7A O 0.2665(2) 0.2281(2) 0.3846(2) 0.0448(9) Uani 1 d . .
O8A O 0.3023(2) 0.3021(2) 0.2874(2) 0.0404(7) Uani 1 d . .
C9A C 0.2271(3) 0.3168(3) 0.2689(4) 0.059(2) Uani 1 d . .
H9AA H 0.2239(3) 0.3482(3) 0.2241(4) 0.070 Uiso 1 d R .
H9AB H 0.2026(3) 0.2717(3) 0.2579(4) 0.070 Uiso 1 d R .
H9AC H 0.2046(3) 0.3400(3) 0.3131(4) 0.070 Uiso 1 d R .
C10A C 0.4556(2) 0.1432(2) 0.5345(3) 0.0268(8) Uani 1 d . .
O11A O 0.4525(2) 0.0806(2) 0.5106(2) 0.0407(7) Uani 1 d . .
C12A C 0.4855(2) 0.1599(2) 0.6141(3) 0.0315(9) Uani 1 d . .
C13A C 0.4661(3) 0.1138(2) 0.6745(3) 0.0398(10) Uani 1 d . .
H13A H 0.4349(3) 0.0732(2) 0.6628(3) 0.047 Uiso 1 d R .
C14A C 0.4919(4) 0.1250(3) 0.7480(4) 0.059(2) Uani 1 d . .
H14A H 0.4758(4) 0.0950(3) 0.7907(4) 0.071 Uiso 1 d R .
C15A C 0.5392(4) 0.1821(4) 0.7626(4) 0.080(2) Uani 1 d . .
H15A H 0.5588(4) 0.1905(4) 0.8140(4) 0.095 Uiso 1 d R .
C16A C 0.5610(4) 0.2281(4) 0.7021(4) 0.076(2) Uani 1 d . .
H16A H 0.5949(4) 0.2670(4) 0.7113(4) 0.091 Uiso 1 d R .
C17A C 0.5349(3) 0.2160(3) 0.6272(3) 0.0470(13) Uani 1 d . .
H17A H 0.5498(3) 0.2464(3) 0.5843(3) 0.057 Uiso 1 d R .
O18A O 0.4247(2) 0.30045(13) 0.5673(2) 0.0247(6) Uani 1 d . .
N1B N 0.5221(2) 0.4114(2) 0.4347(2) 0.0227(6) Uani 1 d . .
C2B C 0.5570(2) 0.4127(2) 0.5015(2) 0.0234(6) Uani 1 d . .
N3B N 0.6334(2) 0.4131(2) 0.4902(2) 0.0296(7) Uani 1 d . .
C4B C 0.6476(2) 0.4194(3) 0.4052(2) 0.0319(9) Uani 1 d . .
H4BA H 0.6866(2) 0.3883(3) 0.3882(2) 0.038 Uiso 1 d R .
H4BB H 0.6588(2) 0.4690(3) 0.3918(2) 0.038 Uiso 1 d R .
C5B C 0.5733(2) 0.3961(2) 0.3708(2) 0.0280(8) Uani 1 d . .
H5BA H 0.5610(2) 0.4230(2) 0.3244(2) 0.033 Uiso 1 d R .
C6B C 0.5751(2) 0.3135(2) 0.3550(3) 0.0349(9) Uani 1 d . .
O7B O 0.5740(2) 0.2675(2) 0.4041(2) 0.0448(8) Uani 1 d . .
O8B O 0.5761(2) 0.3011(2) 0.2783(2) 0.0515(10) Uani 1 d . .
C9B C 0.5866(4) 0.2231(3) 0.2579(4) 0.074(2) Uani 1 d . .
H9BA H 0.5866(4) 0.2174(3) 0.2020(4) 0.089 Uiso 1 d R .
H9BB H 0.6328(4) 0.2078(3) 0.2786(4) 0.089 Uiso 1 d R .
H9BC H 0.5485(4) 0.1940(3) 0.2802(4) 0.089 Uiso 1 d R .
C10B C 0.6836(2) 0.3877(2) 0.5442(3) 0.0327(9) Uani 1 d . .
O11B O 0.6669(2) 0.3558(2) 0.6041(2) 0.0498(10) Uani 1 d . .
C12B C 0.76165(11) 0.4067(2) 0.5279(2) 0.0427(12) Uani 1 d G .
C13B C 0.7809(2) 0.4749(2) 0.4992(2) 0.056(2) Uani 1 d G .
C14B C 0.8540(2) 0.4938(2) 0.4921(2) 0.081(2) Uani 1 d G .
C15B C 0.90777(12) 0.4444(3) 0.5136(2) 0.090(3) Uani 1 d G .
C16B C 0.88853(15) 0.3762(2) 0.5424(2) 0.081(3) Uani 1 d G .
C17B C 0.8155(2) 0.3573(2) 0.5495(2) 0.053(2) Uani 1 d G .
H13B H 0.7437(2) 0.5090(2) 0.4843(3) 0.065 Uiso 1 d G .
H14B H 0.8672(3) 0.5409(2) 0.4722(3) 0.065 Uiso 1 d G .
H15B H 0.95823(13) 0.4574(4) 0.5087(3) 0.065 Uiso 1 d G .
H16B H 0.9257(2) 0.3421(3) 0.5573(3) 0.065 Uiso 1 d G .
H17B H 0.8022(3) 0.3102(2) 0.5694(3) 0.065 Uiso 1 d G .
O18B O 0.52971(13) 0.4179(2) 0.5684(2) 0.0256(5) Uani 1 d . .
N1C N 0.4282(2) 0.4096(2) 0.7009(2) 0.0297(7) Uani 1 d . .
C2C C 0.4446(3) 0.3951(3) 0.7615(3) 0.0462(12) Uani 1 d . .
C3C C 0.4636(5) 0.3750(4) 0.8433(4) 0.093(3) Uani 1 d . .
H3CC H 0.4957(5) 0.4107(4) 0.8655(4) 0.109 Uiso 1 d R .
H3CA H 0.4872(5) 0.3283(4) 0.8440(4) 0.109 Uiso 1 d R .
H3CB H 0.4202(5) 0.3722(4) 0.8746(4) 0.109 Uiso 1 d R .
N1D N 0.3671(9) 0.3171(14) 1.0237(31) 0.300(29) Uani 0.50 d PD .
C2D C 0.3110(16) 0.2924(18) 1.0143(49) 0.125(17) Uani 0.50 d PD .
C3D C 0.2380(19) 0.2629(25) 0.9986(41) 0.177(17) Uani 0.50 d PD .

loop_
_atom_type_symbol
_atom_type_description
_atom_type_scat_dispersion_real
_atom_type_scat_dispersion_imag
_atom_type_scat_source
C C 0.0033 0.0016 'International Tables Vol C Tables 4.2.6.8 and 6.1.1.4'
H H 0.0000 0.0000 'International Tables Vol C Tables 4.2.6.8 and 6.1.1.4'
N N 0.0061 0.0033 'International Tables Vol C Tables 4.2.6.8 and 6.1.1.4'
O O 0.0106 0.0060 'International Tables Vol C Tables 4.2.6.8 and 6.1.1.4'
Rh Rh -1.1178 0.9187 'International Tables Vol C Tables 4.2.6.8 and 6.1.1.4'

loop_
_geom_angle_atom_site_label_1
_geom_angle_atom_site_label_2
_geom_angle_atom_site_label_3
_geom_angle
_geom_angle_site_symmetry_1
_geom_angle_site_symmetry_3
_geom_angle_publ_flag
N1A Rh1 N1B 90.47(13) 7_556 7_556 ?
N1A Rh1 O18A 90.60(12) 7_556 . ?
N1B Rh1 O18A 174.35(11) 7_556 . ?
N1A Rh1 O18B 175.36(11) 7_556 . ?
N1B Rh1 O18B 90.00(12) 7_556 . ?
O18A Rh1 O18B 88.49(11) . . ?
N1A Rh1 N1C 98.25(12) 7_556 . ?
N1B Rh1 N1C 94.94(13) 7_556 . ?
O18A Rh1 N1C 90.39(11) . . ?
O18B Rh1 N1C 86.31(11) . . ?
N1A Rh1 Rh1 85.50(9) 7_556 7_556 ?
N1B Rh1 Rh1 84.95(9) 7_556 7_556 ?
O18A Rh1 Rh1 89.60(7) . 7_556 ?
O18B Rh1 Rh1 89.94(7) . 7_556 ?
N1C Rh1 Rh1 176.25(9) . 7_556 ?
C2A N1A C5A 110.9(3) . . ?
C2A N1A Rh1 121.1(2) . 7_556 ?
C5A N1A Rh1 127.7(2) . 7_556 ?
O18A C2A N1A 126.8(3) . . ?
O18A C2A N3A 121.7(3) . . ?
N1A C2A N3A 111.6(3) . . ?
C10A N3A C2A 131.6(3) . . ?
C10A N3A C4A 118.9(3) . . ?
C2A N3A C4A 109.2(3) . . ?
N3A C4A C5A 103.1(3) . . ?
N1A C5A C6A 107.0(3) . . ?
N1A C5A C4A 104.5(3) . . ?
C6A C5A C4A 111.3(3) . . ?
O7A C6A O8A 124.8(4) . . ?
O7A C6A C5A 125.1(4) . . ?
O8A C6A C5A 110.0(4) . . ?
C6A O8A C9A 115.5(4) . . ?
O11A C10A N3A 118.1(4) . . ?
O11A C10A C12A 120.9(4) . . ?
N3A C10A C12A 121.0(3) . . ?
C13A C12A C17A 120.2(5) . . ?
C13A C12A C10A 117.3(4) . . ?
C17A C12A C10A 122.4(4) . . ?
C14A C13A C12A 120.5(5) . . ?
C13A C14A C15A 120.0(6) . . ?
C14A C15A C16A 120.4(6) . . ?
C17A C16A C15A 119.2(6) . . ?
C16A C17A C12A 119.6(5) . . ?
C2A O18A Rh1 115.3(2) . . ?
C2B N1B C5B 109.8(3) . . ?
C2B N1B Rh1 122.4(2) . 7_556 ?
C5B N1B Rh1 127.3(2) . 7_556 ?
O18B C2B N1B 127.0(3) . . ?
O18B C2B N3B 121.3(4) . . ?
N1B C2B N3B 111.5(3) . . ?
C10B N3B C2B 124.6(4) . . ?
C10B N3B C4B 124.2(3) . . ?
C2B N3B C4B 107.9(3) . . ?
N3B C4B C5B 101.3(3) . . ?
N1B C5B C6B 109.4(3) . . ?
N1B C5B C4B 103.3(3) . . ?
C6B C5B C4B 108.6(3) . . ?
O7B C6B O8B 124.9(4) . . ?
O7B C6B C5B 125.1(4) . . ?
O8B C6B C5B 109.9(4) . . ?
C6B O8B C9B 113.5(4) . . ?
O11B C10B N3B 123.6(4) . . ?
O11B C10B C12B 120.5(4) . . ?
N3B C10B C12B 115.7(4) . . ?
C13B C12B C17B 120.0 . . ?
C13B C12B C10B 121.1(3) . . ?
C17B C12B C10B 118.5(3) . . ?
C12B C13B C14B 120.0 . . ?
C15B C14B C13B 120.0 . . ?
C16B C15B C14B 120.0 . . ?
C17B C16B C15B 120.0 . . ?
C16B C17B C12B 120.0 . . ?
C2B O18B Rh1 115.0(2) . . ?
C2C N1C Rh1 163.6(4) . . ?
N1C C2C C3C 177.8(6) . . ?
C2D N1D C2D 25.0(40) . 7_557 ?
C2D N1D N1D 67.8(27) . 7_557 ?
C2D N1D N1D 43.8(18) 7_557 7_557 ?
C2D C2D N1D 110.6(50) 7_557 . ?
C2D C2D C3D 85.8(41) 7_557 7_557 ?
N1D C2D C3D 155.6(48) . 7_557 ?
C2D C2D C3D 66.4(18) 7_557 . ?
N1D C2D C3D 177.0(60) . . ?
C3D C2D C3D 26.1(43) 7_557 . ?
C2D C2D N1D 44.4(22) 7_557 7_557 ?
N1D C2D N1D 68.4(38) . 7_557 ?
C3D C2D N1D 130.2(44) 7_557 7_557 ?
C3D C2D N1D 108.8(28) . 7_557 ?
C3D C3D C2D 87.3(44) 7_557 7_557 ?
C3D C3D C2D 66.6(19) 7_557 . ?
C2D C3D C2D 27.8(42) 7_557 . ?

loop_
_geom_bond_atom_site_label_1
_geom_bond_atom_site_label_2
_geom_bond_distance
_geom_bond_site_symmetry_2
_geom_bond_publ_flag
Rh1 N1A 2.002(3) 7_556 ?
Rh1 N1B 2.014(3) 7_556 ?
Rh1 O18A 2.066(2) . ?
Rh1 O18B 2.077(2) . ?
Rh1 N1C 2.210(3) . ?
Rh1 Rh1 2.4606(5) 7_556 ?
N1A C2A 1.316(5) . ?
N1A C5A 1.468(5) . ?
N1A Rh1 2.002(3) 7_556 ?
C2A O18A 1.263(4) . ?
C2A N3A 1.412(4) . ?
N3A C10A 1.374(5) . ?
N3A C4A 1.474(5) . ?
C4A C5A 1.550(5) . ?
C5A C6A 1.529(5) . ?
C6A O7A 1.194(5) . ?
C6A O8A 1.334(5) . ?
O8A C9A 1.441(6) . ?
C10A O11A 1.220(5) . ?
C10A C12A 1.497(6) . ?
C12A C13A 1.379(6) . ?
C12A C17A 1.390(6) . ?
C13A C14A 1.357(7) . ?
C14A C15A 1.384(9) . ?
C15A C16A 1.392(10) . ?
C16A C17A 1.385(8) . ?
N1B C2B 1.307(5) . ?
N1B C5B 1.465(4) . ?
N1B Rh1 2.014(3) 7_556 ?
C2B O18B 1.251(5) . ?
C2B N3B 1.416(4) . ?
N3B C10B 1.383(6) . ?
N3B C4B 1.478(5) . ?
C4B C5B 1.546(5) . ?
C5B C6B 1.541(6) . ?
C6B O7B 1.190(5) . ?
C6B O8B 1.329(5) . ?
O8B C9B 1.485(6) . ?
C10B O11B 1.218(6) . ?
C10B C12B 1.500(5) . ?
C12B C13B 1.39 . ?
C12B C17B 1.39 . ?
C13B C14B 1.39 . ?
C14B C15B 1.39 . ?
C15B C16B 1.39 . ?
C16B C17B 1.39 . ?
N1C C2C 1.111(6) . ?
C2C C3C 1.485(7) . ?
N1D C2D 1.137(4) . ?
N1D C2D 1.52(5) 7_557 ?
N1D N1D 1.53(8) 7_557 ?
C2D C2D 0.69(10) 7_557 ?
C2D C3D 1.35(2) 7_557 ?
C2D C3D 1.469(4) . ?
C2D N1D 1.52(5) 7_557 ?
C3D C3D 0.65(10) 7_557 ?
C3D C2D 1.35(2) 7_557 ?
